data_4078816
loop_
_publ_author_name
'Dai, Qi Xiu'
'Seino, Hidetake'
'Mizobe, Yasushi'

_publ_section_title
;
 Tungsten(II) Alkylimido Complexes from Insertion of Nitriles into
 Tungsten Hydride: Alkylideneamido Intermediate Stage and Nitrene Group
 Transfer to Isocyanide
;
_journal_issue 14
_journal_name_full Organometallics
_journal_page_first 4933
_journal_paper_doi 10.1021/om3004338
_journal_volume 31
_journal_year 2012
_chemical_formula_moiety 'C57.50 H54 Cl N P4 W '
_chemical_formula_sum 'C57.5 H54 Cl N P4 W'
_chemical_formula_weight 1102.26
_space_group_IT_number 14
_symmetry_cell_setting monoclinic
_symmetry_Int_Tables_number 14
_symmetry_space_group_name_Hall '-P 2yn'
_symmetry_space_group_name_H-M 'P 1 21/n 1'
_cell_angle_alpha 90.0000
_cell_angle_beta 95.2165(10)
_cell_angle_gamma 90.0000
_cell_formula_units_Z 4
_cell_length_a 11.3227(5)
_cell_length_b 17.3114(10)
_cell_length_c 24.5617(11)
_cell_measurement_reflns_used 15246
_cell_measurement_temperature 113.1
_cell_measurement_theta_max 27.9
_cell_measurement_theta_min 3.0
_cell_volume 4794.4(4)
_computing_cell_refinement CrystalClear
_computing_data_collection CrystalClear
_computing_data_reduction CrystalStructure
_computing_publication_material 'CrystalStructure 3.8'
_computing_structure_refinement CRYSTALS
_computing_structure_solution 'DIRDIF99 (PATTY)'
_diffrn_ambient_temperature 113.1
_diffrn_detector_area_resol_mean 7.31
_diffrn_measured_fraction_theta_full 0.997
_diffrn_measured_fraction_theta_max 0.997
_diffrn_measurement_device_type 'Rigaku Mercury'
_diffrn_measurement_method \w
_diffrn_radiation_type 'Mo K\a'
_diffrn_radiation_wavelength 0.71070
_diffrn_reflns_av_R_equivalents 0.034
_diffrn_reflns_limit_h_max 14
_diffrn_reflns_limit_h_min -14
_diffrn_reflns_limit_k_max 21
_diffrn_reflns_limit_k_min -22
_diffrn_reflns_limit_l_max 30
_diffrn_reflns_limit_l_min -32
_diffrn_reflns_number 38712
_diffrn_reflns_theta_full 27.87
_diffrn_reflns_theta_max 27.87
_exptl_absorpt_coefficient_mu 2.642
_exptl_absorpt_correction_T_max 0.673
_exptl_absorpt_correction_T_min 0.521
_exptl_absorpt_correction_type multi-scan
_exptl_absorpt_process_details 'Jacobson, R. (1998) Private communication'
_exptl_crystal_colour black
_exptl_crystal_density_diffrn 1.527
_exptl_crystal_density_method 'not measured'
_exptl_crystal_description prism
_exptl_crystal_F_000 2228.00
_exptl_crystal_size_max 0.25
_exptl_crystal_size_mid 0.15
_exptl_crystal_size_min 0.15
_refine_diff_density_max 2.16
_refine_diff_density_min -0.75
_refine_ls_extinction_method none
_refine_ls_goodness_of_fit_ref 1.004
_refine_ls_hydrogen_treatment mixed
_refine_ls_number_parameters 801
_refine_ls_number_reflns 11411
_refine_ls_R_factor_gt 0.0281
_refine_ls_shift/su_max 0.0025
_refine_ls_structure_factor_coef Fsqd
_refine_ls_weighting_details 'w = 1/[0.8400\s(Fo^2^)]/(4Fo^2^)'
_refine_ls_weighting_scheme calc
_refine_ls_wR_factor_ref 0.0600
_reflns_number_gt 9277
_reflns_number_total 11411
_reflns_threshold_expression F^2^>2.0\s(F^2^)
_cod_data_source_file om3004338_si_002.cif
_cod_data_source_block '__[W(NCH2CH2C6H4Cl-p)(P4)]_0.5toluene'
_cod_original_formula_sum 'C57.50 H54 Cl N P4 W '
_cod_database_code 4078816

loop_
_symmetry_equiv_pos_site_id
_symmetry_equiv_pos_as_xyz
1 +X,+Y,+Z
2 1/2-X,1/2+Y,1/2-Z
3 -X,-Y,-Z
4 1/2+X,1/2-Y,1/2+Z

loop_
_atom_site_label
_atom_site_type_symbol
_atom_site_fract_x
_atom_site_fract_y
_atom_site_fract_z
_atom_site_U_iso_or_equiv
_atom_site_adp_type
_atom_site_occupancy
_atom_site_symmetry_multiplicity
_atom_site_calc_flag
_atom_site_refinement_flags
W(1) W 0.457860(10) 0.564470(10) 0.2333 0.01301(2) Uani 1.00 1 d .
Cl(1) Cl 0.03663(8) 0.45111(6) 0.44270(4) 0.0373(2) Uani 1.00 1 d .
P(1) P 0.50774(7) 0.65626(4) 0.30657(3) 0.01661(18) Uani 1.00 1 d .
P(2) P 0.50703(7) 0.67675(4) 0.18500(3) 0.01626(18) Uani 1.00 1 d .
P(3) P 0.59910(7) 0.51918(4) 0.17418(3) 0.01604(18) Uani 1.00 1 d .
P(4) P 0.57023(7) 0.46351(4) 0.28515(3) 0.01590(18) Uani 1.00 1 d .
N(1) N 0.3056(2) 0.54376(14) 0.21339(10) 0.0182(6) Uani 1.00 1 d .
C(1) C 0.5075(3) 0.75865(18) 0.28077(13) 0.0205(8) Uani 1.00 1 d .
C(2) C 0.5531(3) 0.76469(18) 0.22503(13) 0.0194(7) Uani 1.00 1 d .
C(3) C 0.6285(2) 0.66818(17) 0.14051(12) 0.0179(7) Uani 1.00 1 d .
C(4) C 0.6797(2) 0.72944(19) 0.11427(13) 0.0231(8) Uani 1.00 1 d .
C(5) C 0.7793(3) 0.7173(2) 0.08602(13) 0.0264(8) Uani 1.00 1 d .
C(6) C 0.8261(3) 0.6436(2) 0.08298(14) 0.0284(9) Uani 1.00 1 d .
C(7) C 0.7742(3) 0.5817(2) 0.10775(13) 0.0249(8) Uani 1.00 1 d .
C(8) C 0.6762(2) 0.59427(18) 0.13733(12) 0.0189(7) Uani 1.00 1 d .
C(9) C 0.7214(2) 0.45535(19) 0.20494(13) 0.0199(8) Uani 1.00 1 d .
C(10) C 0.7250(2) 0.4606(2) 0.26706(13) 0.0208(8) Uani 1.00 1 d .
C(11) C 0.6441(2) 0.65574(17) 0.35394(12) 0.0191(7) Uani 1.00 1 d .
C(12) C 0.7506(3) 0.6844(2) 0.33672(14) 0.0281(9) Uani 1.00 1 d .
C(13) C 0.8545(3) 0.6841(2) 0.37133(15) 0.0346(10) Uani 1.00 1 d .
C(14) C 0.8560(3) 0.6527(2) 0.42321(14) 0.0276(9) Uani 1.00 1 d .
C(15) C 0.7532(3) 0.6229(2) 0.44032(14) 0.0267(9) Uani 1.00 1 d .
C(16) C 0.6484(3) 0.62482(19) 0.40656(13) 0.0242(8) Uani 1.00 1 d .
C(17) C 0.3970(2) 0.67039(18) 0.35724(12) 0.0195(7) Uani 1.00 1 d .
C(18) C 0.4097(3) 0.7318(2) 0.39447(14) 0.0270(9) Uani 1.00 1 d .
C(19) C 0.3245(3) 0.7467(2) 0.43005(14) 0.0288(9) Uani 1.00 1 d .
C(20) C 0.2267(3) 0.6989(2) 0.43042(14) 0.0276(9) Uani 1.00 1 d .
C(21) C 0.2129(2) 0.6374(2) 0.39450(13) 0.0250(8) Uani 1.00 1 d .
C(22) C 0.2978(2) 0.62337(19) 0.35773(13) 0.0205(7) Uani 1.00 1 d .
C(23) C 0.3805(2) 0.71077(17) 0.13819(12) 0.0198(7) Uani 1.00 1 d .
C(24) C 0.3826(3) 0.7206(2) 0.08228(14) 0.0279(9) Uani 1.00 1 d .
C(25) C 0.2801(3) 0.7408(2) 0.04941(15) 0.0332(10) Uani 1.00 1 d .
C(26) C 0.1750(3) 0.7519(2) 0.07183(16) 0.0326(10) Uani 1.00 1 d .
C(27) C 0.1704(3) 0.7426(2) 0.12757(16) 0.0310(9) Uani 1.00 1 d .
C(28) C 0.2718(2) 0.72147(19) 0.16050(14) 0.0244(8) Uani 1.00 1 d .
C(29) C 0.5362(2) 0.46242(17) 0.11449(12) 0.0174(7) Uani 1.00 1 d .
C(30) C 0.4235(6) 0.4799(4) 0.0916(2) 0.0195(14) Uiso 0.50 1 d P
C(31) C 0.3750(6) 0.4414(4) 0.0444(3) 0.0257(16) Uiso 0.50 1 d P
C(32) C 0.4329(3) 0.3859(2) 0.02188(15) 0.0363(10) Uani 1.00 1 d .
C(33) C 0.5534(7) 0.3644(5) 0.0448(3) 0.041(2) Uiso 0.50 1 d P
C(34) C 0.6038(7) 0.4048(4) 0.0911(3) 0.0351(19) Uiso 0.50 1 d P
C(35) C 0.5843(2) 0.44901(16) 0.35943(12) 0.0170(7) Uani 1.00 1 d .
C(36) C 0.4798(2) 0.44697(18) 0.38520(13) 0.0227(8) Uani 1.00 1 d .
C(37) C 0.4823(3) 0.4327(2) 0.44105(13) 0.0260(8) Uani 1.00 1 d .
C(38) C 0.5891(3) 0.42140(19) 0.47191(13) 0.0269(9) Uani 1.00 1 d .
C(39) C 0.6944(3) 0.42485(19) 0.44696(13) 0.0253(8) Uani 1.00 1 d .
C(40) C 0.6919(2) 0.43789(18) 0.39121(13) 0.0213(7) Uani 1.00 1 d .
C(41) C 0.5211(2) 0.36493(17) 0.26424(12) 0.0176(7) Uani 1.00 1 d .
C(42) C 0.4265(2) 0.35345(18) 0.22474(12) 0.0190(7) Uani 1.00 1 d .
C(43) C 0.3897(2) 0.27914(19) 0.20934(13) 0.0229(8) Uani 1.00 1 d .
C(44) C 0.4493(3) 0.21544(19) 0.23245(14) 0.0250(8) Uani 1.00 1 d .
C(45) C 0.5450(3) 0.22623(19) 0.27109(14) 0.0257(8) Uani 1.00 1 d .
C(46) C 0.5805(2) 0.29999(19) 0.28730(13) 0.0218(8) Uani 1.00 1 d .
C(47) C 0.1864(2) 0.5374(2) 0.18828(14) 0.0257(8) Uani 1.00 1 d .
C(48) C 0.1248(3) 0.4624(2) 0.20412(14) 0.0272(9) Uani 1.00 1 d .
C(49) C 0.1051(2) 0.45919(19) 0.26418(13) 0.0234(8) Uani 1.00 1 d .
C(50) C 0.0144(2) 0.50250(19) 0.28362(14) 0.0243(8) Uani 1.00 1 d .
C(51) C -0.0072(2) 0.5006(2) 0.33859(14) 0.0261(8) Uani 1.00 1 d .
C(52) C 0.0638(2) 0.45414(19) 0.37393(13) 0.0245(8) Uani 1.00 1 d .
C(53) C 0.1551(3) 0.4116(2) 0.35611(15) 0.0259(8) Uani 1.00 1 d .
C(54) C 0.1751(2) 0.41439(19) 0.30103(14) 0.0247(8) Uani 1.00 1 d .
C(55) C 0.0379(9) 0.5358(6) -0.0178(4) 0.047(3) Uani 0.50 1 d P
C(56) C -0.0491(17) 0.5114(14) -0.0493(6) 0.061(6) Uani 0.50 1 d P
C(57) C -0.1120(9) 0.4419(6) -0.0255(4) 0.055(3) Uani 0.50 1 d P
C(58) C -0.0721(15) 0.4131(11) 0.0267(5) 0.062(5) Uani 0.50 1 d P
C(59) C 0.0211(16) 0.4399(7) 0.0564(6) 0.087(5) Uani 0.50 1 d P
C(60) C 0.0769(18) 0.5068(13) 0.0322(5) 0.052(4) Uani 0.50 1 d P
C(61) C 0.1020(18) 0.6080(8) -0.0404(8) 0.131(8) Uani 0.50 1 d P
C(62) C 0.4452(7) 0.4997(4) 0.0804(3) 0.0299(18) Uiso 0.50 1 d P
C(63) C 0.3931(7) 0.4623(4) 0.0332(3) 0.0309(19) Uiso 0.50 1 d P
C(64) C 0.5116(6) 0.3486(4) 0.0552(3) 0.0265(15) Uiso 0.50 1 d P
C(65) C 0.5694(6) 0.3875(4) 0.1005(2) 0.0223(15) Uiso 0.50 1 d P
H(1) H 0.552(2) 0.7926(17) 0.3055(12) 0.016(8) Uiso 1.00 1 c .
H(2) H 0.430(3) 0.7694(19) 0.2804(14) 0.030(9) Uiso 1.00 1 c .
H(3) H 0.638(2) 0.7637(17) 0.2291(12) 0.021(8) Uiso 1.00 1 c .
H(4) H 0.528(2) 0.813(2) 0.2062(13) 0.032(9) Uiso 1.00 1 c .
H(5) H 0.648(2) 0.7809(19) 0.1148(13) 0.027(9) Uiso 1.00 1 c .
H(6) H 0.811(2) 0.7590(18) 0.0711(12) 0.018(8) Uiso 1.00 1 c .
H(7) H 0.892(2) 0.6362(17) 0.0646(12) 0.020(8) Uiso 1.00 1 c .
H(8) H 0.807(2) 0.532(2) 0.1060(14) 0.032(10) Uiso 1.00 1 c .
H(9) H 0.802(2) 0.4714(17) 0.1921(12) 0.022(8) Uiso 1.00 1 c .
H(10) H 0.707(2) 0.4035(19) 0.1934(13) 0.024(8) Uiso 1.00 1 c .
H(11) H 0.762(2) 0.5073(18) 0.2827(13) 0.022(8) Uiso 1.00 1 c .
H(12) H 0.772(2) 0.4166(18) 0.2827(12) 0.022(8) Uiso 1.00 1 c .
H(13) H 0.753(3) 0.706(2) 0.3014(14) 0.034(10) Uiso 1.00 1 c .
H(14) H 0.922(3) 0.703(2) 0.3572(18) 0.070(14) Uiso 1.00 1 c .
H(15) H 0.927(3) 0.6525(19) 0.4461(14) 0.031(9) Uiso 1.00 1 c .
H(16) H 0.750(3) 0.602(2) 0.4715(15) 0.039(11) Uiso 1.00 1 c .
H(17) H 0.575(3) 0.604(2) 0.4189(14) 0.040(10) Uiso 1.00 1 c .
H(18) H 0.479(2) 0.7609(19) 0.3965(13) 0.027(9) Uiso 1.00 1 c .
H(19) H 0.332(3) 0.788(2) 0.4519(14) 0.036(10) Uiso 1.00 1 c .
H(20) H 0.166(3) 0.7079(19) 0.4539(14) 0.032(9) Uiso 1.00 1 c .
H(21) H 0.141(3) 0.603(2) 0.3942(13) 0.033(9) Uiso 1.00 1 c .
H(22) H 0.290(2) 0.5832(18) 0.3311(13) 0.021(8) Uiso 1.00 1 c .
H(23) H 0.452(3) 0.717(2) 0.0668(14) 0.038(10) Uiso 1.00 1 c .
H(24) H 0.282(2) 0.7445(19) 0.0123(14) 0.031(9) Uiso 1.00 1 c .
H(25) H 0.111(3) 0.765(2) 0.0520(14) 0.031(10) Uiso 1.00 1 c .
H(26) H 0.103(3) 0.752(2) 0.1448(15) 0.041(11) Uiso 1.00 1 c .
H(27) H 0.271(3) 0.710(2) 0.1983(15) 0.037(10) Uiso 1.00 1 c .
H(28) H -0.0714 0.5324 -0.0844 0.071 Uiso 0.50 1 c R
H(29) H -0.1804 0.4208 -0.0453 0.065 Uiso 0.50 1 c R
H(30) H 0.401(3) 0.359(2) -0.0086(16) 0.047(11) Uiso 1.00 1 c .
H(31) H -0.1115 0.3693 0.0397 0.074 Uiso 0.50 1 c R
H(32) H 0.0489 0.4199 0.0912 0.105 Uiso 0.50 1 c R
H(33) H 0.407(2) 0.4558(17) 0.3610(12) 0.019(8) Uiso 1.00 1 c .
H(34) H 0.412(2) 0.4304(18) 0.4570(13) 0.027(9) Uiso 1.00 1 c .
H(35) H 0.590(2) 0.4132(19) 0.5091(14) 0.029(9) Uiso 1.00 1 c .
H(36) H 0.772(3) 0.4188(18) 0.4672(13) 0.029(9) Uiso 1.00 1 c .
H(37) H 0.769(2) 0.4402(18) 0.3773(13) 0.025(9) Uiso 1.00 1 c .
H(38) H 0.384(2) 0.3989(17) 0.2087(12) 0.014(7) Uiso 1.00 1 c .
H(39) H 0.325(2) 0.2734(16) 0.1818(12) 0.013(7) Uiso 1.00 1 c .
H(40) H 0.426(3) 0.168(2) 0.2228(14) 0.034(10) Uiso 1.00 1 c .
H(41) H 0.587(2) 0.1825(19) 0.2850(13) 0.029(9) Uiso 1.00 1 c .
H(42) H 0.645(2) 0.3049(17) 0.3143(12) 0.021(8) Uiso 1.00 1 c .
H(43) H 0.187(3) 0.534(2) 0.1451(17) 0.055(12) Uiso 1.00 1 c .
H(44) H 0.137(3) 0.587(2) 0.2014(14) 0.036(10) Uiso 1.00 1 c .
H(45) H 0.170(2) 0.4166(19) 0.1943(13) 0.026(9) Uiso 1.00 1 c .
H(46) H 0.047(3) 0.4572(19) 0.1810(14) 0.033(9) Uiso 1.00 1 c .
H(47) H -0.034(3) 0.534(2) 0.2565(15) 0.043(11) Uiso 1.00 1 c .
H(48) H -0.073(2) 0.5330(17) 0.3517(12) 0.016(7) Uiso 1.00 1 c .
H(49) H 0.202(3) 0.381(2) 0.3795(16) 0.056(13) Uiso 1.00 1 c .
H(50) H 0.233(2) 0.3832(17) 0.2904(12) 0.016(8) Uiso 1.00 1 c .
H(51) H 0.1437 0.5299 0.0520 0.062 Uiso 0.50 1 c R
H(52) H 0.1643 0.5898 -0.0604 0.150 Uiso 0.50 1 c R
H(53) H 0.1337 0.6407 -0.0116 0.150 Uiso 0.50 1 c R
H(54) H 0.0467 0.6363 -0.0641 0.150 Uiso 0.50 1 c R

loop_
_atom_site_aniso_label
_atom_site_aniso_U_11
_atom_site_aniso_U_22
_atom_site_aniso_U_33
_atom_site_aniso_U_12
_atom_site_aniso_U_13
_atom_site_aniso_U_23
W(1) 0.01627(6) 0.01272(6) 0.01032(6) -0.00061(5) 0.00270(4) -0.00064(5)
Cl(1) 0.0388(5) 0.0500(5) 0.0236(4) 0.0051(4) 0.0048(3) 0.0014(4)
P(1) 0.0203(3) 0.0166(3) 0.0132(3) -0.0007(3) 0.0029(3) -0.0008(3)
P(2) 0.0203(3) 0.0159(3) 0.0130(3) -0.0016(3) 0.0034(3) -0.0003(3)
P(3) 0.0183(3) 0.0174(3) 0.0127(3) -0.0002(3) 0.0030(2) -0.0012(3)
P(4) 0.0179(3) 0.0171(3) 0.0127(3) -0.0006(3) 0.0013(2) -0.0006(3)
N(1) 0.0211(13) 0.0177(13) 0.0161(12) -0.0025(10) 0.0038(10) 0.0000(10)
C(1) 0.0244(17) 0.0180(16) 0.0191(16) 0.0006(13) 0.0027(13) -0.0017(12)
C(2) 0.0254(17) 0.0140(15) 0.0194(15) -0.0019(12) 0.0049(13) -0.0010(12)
C(3) 0.0193(15) 0.0217(15) 0.0127(14) -0.0047(12) 0.0014(11) -0.0022(12)
C(4) 0.0278(17) 0.0226(17) 0.0193(16) -0.0063(14) 0.0029(13) -0.0030(13)
C(5) 0.0317(18) 0.0288(18) 0.0194(16) -0.0147(15) 0.0062(14) 0.0006(14)
C(6) 0.0243(17) 0.038(2) 0.0240(17) -0.0059(15) 0.0105(14) -0.0027(15)
C(7) 0.0266(17) 0.0291(19) 0.0200(16) -0.0011(14) 0.0074(13) -0.0023(13)
C(8) 0.0214(15) 0.0225(15) 0.0131(14) -0.0043(12) 0.0026(11) -0.0021(12)
C(9) 0.0180(15) 0.0228(17) 0.0189(15) 0.0032(12) 0.0014(12) -0.0014(13)
C(10) 0.0187(15) 0.0247(17) 0.0188(15) 0.0007(13) 0.0007(12) -0.0002(13)
C(11) 0.0228(15) 0.0182(15) 0.0158(15) 0.0008(12) -0.0004(12) -0.0036(12)
C(12) 0.0251(17) 0.041(2) 0.0189(16) 0.0001(15) 0.0055(13) 0.0042(15)
C(13) 0.0207(17) 0.053(2) 0.031(2) -0.0009(17) 0.0067(15) 0.0028(18)
C(14) 0.0231(17) 0.0327(19) 0.0258(18) 0.0004(14) -0.0043(14) -0.0056(15)
C(15) 0.0353(19) 0.0260(18) 0.0181(16) -0.0039(15) -0.0011(14) -0.0003(14)
C(16) 0.0274(17) 0.0250(17) 0.0202(16) -0.0073(14) 0.0010(13) -0.0000(13)
C(17) 0.0227(15) 0.0220(15) 0.0139(14) 0.0034(12) 0.0032(12) 0.0000(12)
C(18) 0.0306(18) 0.0244(17) 0.0271(18) -0.0061(15) 0.0083(14) -0.0059(14)
C(19) 0.038(2) 0.0292(19) 0.0203(17) 0.0014(16) 0.0068(14) -0.0079(14)
C(20) 0.0300(18) 0.0337(19) 0.0205(16) 0.0069(15) 0.0093(14) 0.0001(14)
C(21) 0.0226(16) 0.0285(18) 0.0246(17) 0.0002(14) 0.0050(13) 0.0028(14)
C(22) 0.0220(16) 0.0228(16) 0.0165(15) 0.0015(13) 0.0004(12) 0.0001(13)
C(23) 0.0257(16) 0.0144(14) 0.0194(15) -0.0027(12) 0.0025(12) 0.0025(12)
C(24) 0.0290(18) 0.0342(19) 0.0207(17) -0.0029(15) 0.0032(14) 0.0058(14)
C(25) 0.037(2) 0.040(2) 0.0208(18) -0.0037(17) -0.0066(15) 0.0074(16)
C(26) 0.0281(19) 0.031(2) 0.036(2) -0.0004(16) -0.0116(16) 0.0079(16)
C(27) 0.0274(19) 0.0260(18) 0.040(2) 0.0017(15) 0.0052(16) 0.0044(16)
C(28) 0.0262(17) 0.0235(17) 0.0238(17) -0.0004(13) 0.0032(14) 0.0033(14)
C(29) 0.0221(15) 0.0178(14) 0.0130(14) -0.0018(12) 0.0050(11) -0.0023(11)
C(32) 0.047(2) 0.039(2) 0.0215(18) -0.0034(18) -0.0036(16) -0.0131(16)
C(35) 0.0245(15) 0.0108(14) 0.0158(14) -0.0014(11) 0.0024(12) -0.0016(11)
C(36) 0.0236(16) 0.0239(17) 0.0207(16) -0.0018(13) 0.0023(13) -0.0037(13)
C(37) 0.0308(18) 0.0268(17) 0.0215(16) -0.0033(15) 0.0094(14) -0.0032(14)
C(38) 0.045(2) 0.0228(17) 0.0125(15) -0.0018(15) 0.0035(14) 0.0012(13)
C(39) 0.0325(18) 0.0260(17) 0.0168(15) 0.0052(14) -0.0012(13) 0.0008(13)
C(40) 0.0240(16) 0.0208(15) 0.0188(15) 0.0013(13) 0.0008(12) 0.0024(13)
C(41) 0.0213(15) 0.0163(14) 0.0165(14) 0.0002(11) 0.0079(12) 0.0003(11)
C(42) 0.0208(15) 0.0183(15) 0.0185(15) 0.0001(12) 0.0046(12) -0.0011(12)
C(43) 0.0228(16) 0.0251(17) 0.0202(16) -0.0058(13) -0.0014(13) -0.0072(13)
C(44) 0.0342(19) 0.0169(16) 0.0248(17) -0.0015(14) 0.0078(14) -0.0028(14)
C(45) 0.0357(19) 0.0167(16) 0.0247(17) 0.0096(14) 0.0023(14) 0.0024(13)
C(46) 0.0237(16) 0.0232(16) 0.0182(15) 0.0047(13) 0.0002(13) -0.0018(13)
C(47) 0.0216(16) 0.0330(19) 0.0217(17) -0.0065(14) -0.0016(13) 0.0042(14)
C(48) 0.0233(17) 0.0321(19) 0.0266(18) -0.0073(15) 0.0051(14) -0.0018(15)
C(49) 0.0218(16) 0.0226(16) 0.0256(17) -0.0083(13) 0.0006(13) -0.0033(13)
C(50) 0.0199(16) 0.0243(17) 0.0281(17) -0.0043(13) -0.0014(13) 0.0003(14)
C(51) 0.0193(16) 0.0293(18) 0.0296(18) -0.0003(14) 0.0026(13) -0.0038(14)
C(52) 0.0261(17) 0.0252(17) 0.0223(16) -0.0065(13) 0.0032(13) -0.0026(13)
C(53) 0.0243(17) 0.0226(17) 0.0301(18) 0.0003(14) -0.0009(14) -0.0008(14)
C(54) 0.0206(16) 0.0226(17) 0.0314(18) -0.0022(13) 0.0059(14) -0.0016(14)
C(55) 0.033(5) 0.065(7) 0.042(5) 0.021(5) -0.003(4) -0.007(5)
C(56) 0.070(13) 0.093(16) 0.015(7) 0.048(12) -0.018(6) -0.014(8)
C(57) 0.046(5) 0.051(6) 0.065(7) 0.011(5) -0.008(4) 0.007(5)
C(58) 0.050(8) 0.107(16) 0.029(5) 0.006(9) -0.004(5) -0.019(7)
C(59) 0.124(13) 0.048(7) 0.090(11) 0.019(9) 0.011(9) 0.001(7)
C(60) 0.058(9) 0.073(11) 0.024(8) 0.010(7) -0.007(6) -0.020(8)
C(61) 0.094(14) 0.027(6) 0.25(2) 0.038(8) -0.089(14) -0.065(10)

loop_
_atom_type_symbol
_atom_type_description
_atom_type_scat_dispersion_real
_atom_type_scat_dispersion_imag
_atom_type_scat_source
C C 0.003 0.002
;
International Tables for Crystallography
(1992, Vol. C, Tables 4.2.6.8 and 6.1.1.4)
;
H H 0.000 0.000
;
International Tables for Crystallography
(1992, Vol. C, Table 6.1.1.4)
;
N N 0.006 0.003
;
International Tables for Crystallography
(1992, Vol. C, Tables 4.2.6.8 and 6.1.1.4)
;
P P 0.102 0.094
;
International Tables for Crystallography
(1992, Vol. C, Tables 4.2.6.8 and 6.1.1.4)
;
Cl Cl 0.148 0.159
;
International Tables for Crystallography
(1992, Vol. C, Tables 4.2.6.8 and 6.1.1.4)
;
W W -0.849 6.872
;
International Tables for Crystallography
(1992, Vol. C, Tables 4.2.6.8 and 6.1.1.4)
;

loop_
_geom_angle_atom_site_label_1
_geom_angle_atom_site_label_2
_geom_angle_atom_site_label_3
_geom_angle
_geom_angle_publ_flag
P(1) W(1) P(2) 77.58(2) yes
P(1) W(1) P(3) 122.82(2) yes
P(1) W(1) P(4) 90.40(2) yes
P(1) W(1) N(1) 119.23(8) yes
P(2) W(1) P(3) 76.35(2) yes
P(2) W(1) P(4) 135.31(2) yes
P(2) W(1) N(1) 107.01(8) yes
P(3) W(1) P(4) 74.75(2) yes
P(3) W(1) N(1) 116.79(8) yes
P(4) W(1) N(1) 116.25(8) yes
W(1) P(1) C(1) 111.94(10) yes
W(1) P(1) C(11) 126.05(9) yes
W(1) P(1) C(17) 117.13(9) yes
C(1) P(1) C(11) 101.09(13) yes
C(1) P(1) C(17) 96.94(14) yes
C(11) P(1) C(17) 98.90(13) yes
W(1) P(2) C(2) 118.28(10) yes
W(1) P(2) C(3) 116.99(9) yes
W(1) P(2) C(23) 111.61(10) yes
C(2) P(2) C(3) 101.02(14) yes
C(2) P(2) C(23) 103.41(13) yes
C(3) P(2) C(23) 103.61(13) yes
W(1) P(3) C(8) 116.06(10) yes
W(1) P(3) C(9) 117.33(10) yes
W(1) P(3) C(29) 115.14(10) yes
C(8) P(3) C(9) 104.31(14) yes
C(8) P(3) C(29) 98.64(13) yes
C(9) P(3) C(29) 102.88(13) yes
W(1) P(4) C(10) 110.70(10) yes
W(1) P(4) C(35) 127.50(9) yes
W(1) P(4) C(41) 112.60(9) yes
C(10) P(4) C(35) 103.71(14) yes
C(10) P(4) C(41) 100.14(14) yes
C(35) P(4) C(41) 98.42(13) yes
W(1) N(1) C(47) 168.4(2) yes
P(1) C(1) C(2) 112.3(2) yes
P(2) C(2) C(1) 108.7(2) yes
P(2) C(3) C(4) 125.3(2) yes
P(2) C(3) C(8) 115.0(2) yes
C(4) C(3) C(8) 119.5(2) yes
C(3) C(4) C(5) 120.3(3) yes
C(4) C(5) C(6) 119.8(3) yes
C(5) C(6) C(7) 120.5(3) yes
C(6) C(7) C(8) 119.7(3) yes
P(3) C(8) C(3) 114.5(2) yes
P(3) C(8) C(7) 125.3(2) yes
C(3) C(8) C(7) 120.1(2) yes
P(3) C(9) C(10) 108.6(2) yes
P(4) C(10) C(9) 107.6(2) yes
P(1) C(11) C(12) 120.0(2) yes
P(1) C(11) C(16) 122.8(2) yes
C(12) C(11) C(16) 117.1(2) yes
C(11) C(12) C(13) 121.2(3) yes
C(12) C(13) C(14) 120.3(3) yes
C(13) C(14) C(15) 119.3(3) yes
C(14) C(15) C(16) 120.8(3) yes
C(11) C(16) C(15) 121.3(3) yes
P(1) C(17) C(18) 120.0(2) yes
P(1) C(17) C(22) 121.6(2) yes
C(18) C(17) C(22) 118.3(3) yes
C(17) C(18) C(19) 121.1(3) yes
C(18) C(19) C(20) 119.9(3) yes
C(19) C(20) C(21) 120.1(3) yes
C(20) C(21) C(22) 120.1(3) yes
C(17) C(22) C(21) 120.5(2) yes
P(2) C(23) C(24) 124.9(2) yes
P(2) C(23) C(28) 117.2(2) yes
C(24) C(23) C(28) 117.7(2) yes
C(23) C(24) C(25) 121.0(3) yes
C(24) C(25) C(26) 120.7(3) yes
C(25) C(26) C(27) 119.6(3) yes
C(26) C(27) C(28) 120.1(3) yes
C(23) C(28) C(27) 120.9(3) yes
P(3) C(29) C(30) 118.7(3) yes
P(3) C(29) C(34) 120.9(3) yes
P(3) C(29) C(62) 115.6(3) yes
P(3) C(29) C(65) 126.4(3) yes
C(30) C(29) C(34) 120.2(4) yes
C(30) C(29) C(62) 21.1(4) yes
C(30) C(29) C(65) 111.2(4) yes
C(34) C(29) C(62) 118.1(5) yes
C(34) C(29) C(65) 22.8(4) yes
C(62) C(29) C(65) 118.1(4) yes
C(29) C(30) C(31) 120.7(6) yes
C(29) C(30) C(62) 84.1(11) yes
C(29) C(30) C(63) 118.5(6) yes
C(31) C(30) C(62) 92.5(12) yes
C(31) C(30) C(63) 20.1(4) yes
C(62) C(30) C(63) 72.4(11) yes
C(30) C(31) C(32) 121.4(6) yes
C(30) C(31) C(62) 19.8(4) yes
C(30) C(31) C(63) 87.7(13) yes
C(32) C(31) C(62) 118.5(6) yes
C(32) C(31) C(63) 93.1(13) yes
C(62) C(31) C(63) 67.9(12) yes
C(31) C(32) C(33) 120.3(5) yes
C(31) C(32) C(63) 20.7(4) yes
C(31) C(32) C(64) 115.6(5) yes
C(33) C(32) C(63) 117.1(5) yes
C(33) C(32) C(64) 24.9(4) yes
C(63) C(32) C(64) 122.5(5) yes
C(32) C(33) C(34) 118.3(7) yes
C(32) C(33) C(64) 63.6(9) yes
C(32) C(33) C(65) 109.2(6) yes
C(34) C(33) C(64) 99.0(12) yes
C(34) C(33) C(65) 22.7(4) yes
C(64) C(33) C(65) 76.4(10) yes
C(29) C(34) C(33) 119.0(6) yes
C(29) C(34) C(64) 107.4(5) yes
C(29) C(34) C(65) 77.6(11) yes
C(33) C(34) C(64) 22.2(4) yes
C(33) C(34) C(65) 79.7(11) yes
C(64) C(34) C(65) 57.7(10) yes
P(4) C(35) C(36) 117.1(2) yes
P(4) C(35) C(40) 124.5(2) yes
C(36) C(35) C(40) 118.4(2) yes
C(35) C(36) C(37) 120.7(2) yes
C(36) C(37) C(38) 120.3(3) yes
C(37) C(38) C(39) 119.7(2) yes
C(38) C(39) C(40) 120.1(2) yes
C(35) C(40) C(39) 120.8(3) yes
P(4) C(41) C(42) 121.1(2) yes
P(4) C(41) C(46) 120.3(2) yes
C(42) C(41) C(46) 118.5(2) yes
C(41) C(42) C(43) 120.8(2) yes
C(42) C(43) C(44) 120.0(2) yes
C(43) C(44) C(45) 119.6(3) yes
C(44) C(45) C(46) 120.6(3) yes
C(41) C(46) C(45) 120.4(2) yes
N(1) C(47) C(48) 112.7(2) yes
C(47) C(48) C(49) 112.8(2) yes
C(48) C(49) C(50) 119.6(2) yes
C(48) C(49) C(54) 122.2(3) yes
C(50) C(49) C(54) 118.3(3) yes
C(49) C(50) C(51) 121.3(2) yes
C(50) C(51) C(52) 118.6(3) yes
Cl(1) C(52) C(51) 118.8(2) yes
Cl(1) C(52) C(53) 119.8(2) yes
C(51) C(52) C(53) 121.5(3) yes
C(52) C(53) C(54) 119.0(3) yes
C(49) C(54) C(53) 121.4(3) yes
C(56) C(55) C(60) 126.6(15) yes
C(56) C(55) C(61) 114.1(14) yes
C(60) C(55) C(61) 119.4(13) yes
C(55) C(56) C(57) 112.9(13) yes
C(56) C(57) C(58) 120.0(12) yes
C(57) C(58) C(59) 123.6(16) yes
C(58) C(59) C(60) 114.1(14) yes
C(55) C(60) C(59) 122.6(16) yes
C(29) C(62) C(30) 74.8(11) yes
C(29) C(62) C(31) 110.8(6) yes
C(29) C(62) C(63) 120.2(6) yes
C(30) C(62) C(31) 67.7(11) yes
C(30) C(62) C(63) 87.2(12) yes
C(31) C(62) C(63) 19.5(4) yes
C(30) C(63) C(31) 72.2(12) yes
C(30) C(63) C(32) 109.2(6) yes
C(30) C(63) C(62) 20.4(4) yes
C(31) C(63) C(32) 66.2(12) yes
C(31) C(63) C(62) 92.5(13) yes
C(32) C(63) C(62) 117.9(6) yes
C(32) C(64) C(33) 91.5(10) yes
C(32) C(64) C(34) 113.9(5) yes
C(32) C(64) C(65) 119.5(6) yes
C(33) C(64) C(34) 58.9(10) yes
C(33) C(64) C(65) 78.2(10) yes
C(34) C(64) C(65) 19.5(4) yes
C(29) C(65) C(33) 118.9(6) yes
C(29) C(65) C(34) 79.6(11) yes
C(29) C(65) C(64) 121.4(5) yes
C(33) C(65) C(34) 77.6(11) yes
C(33) C(65) C(64) 25.4(4) yes
C(34) C(65) C(64) 102.8(12) yes
P(1) C(1) H(1) 112.4(17) no
P(1) C(1) H(2) 100(2) no
C(2) C(1) H(1) 109.2(18) no
C(2) C(1) H(2) 113(2) no
H(1) C(1) H(2) 110(2) no
P(2) C(2) H(3) 105.7(18) no
P(2) C(2) H(4) 113.1(19) no
C(1) C(2) H(3) 109.0(18) no
C(1) C(2) H(4) 112(2) no
H(3) C(2) H(4) 108(2) no
C(3) C(4) H(5) 122(2) no
C(5) C(4) H(5) 118(2) no
C(4) C(5) H(6) 117(2) no
C(6) C(5) H(6) 123(2) no
C(5) C(6) H(7) 119.2(19) no
C(7) C(6) H(7) 120.3(19) no
C(6) C(7) H(8) 120(2) no
C(8) C(7) H(8) 120(2) no
P(3) C(9) H(9) 111.1(16) no
P(3) C(9) H(10) 109.4(18) no
C(10) C(9) H(9) 110.3(17) no
C(10) C(9) H(10) 110(2) no
H(9) C(9) H(10) 108(2) no
P(4) C(10) H(11) 105.2(19) no
P(4) C(10) H(12) 114.6(18) no
C(9) C(10) H(11) 114.6(19) no
C(9) C(10) H(12) 107.9(18) no
H(11) C(10) H(12) 107(2) no
C(11) C(12) H(13) 121(2) no
C(13) C(12) H(13) 118(2) no
C(12) C(13) H(14) 117(2) no
C(14) C(13) H(14) 123(2) no
C(13) C(14) H(15) 119(2) no
C(15) C(14) H(15) 121(2) no
C(14) C(15) H(16) 123(2) no
C(16) C(15) H(16) 117(2) no
C(11) C(16) H(17) 118(2) no
C(15) C(16) H(17) 121(2) no
C(17) C(18) H(18) 119(2) no
C(19) C(18) H(18) 120(2) no
C(18) C(19) H(19) 119(2) no
C(20) C(19) H(19) 121(2) no
C(19) C(20) H(20) 122(2) no
C(21) C(20) H(20) 118(2) no
C(20) C(21) H(21) 120(2) no
C(22) C(21) H(21) 119(2) no
C(17) C(22) H(22) 116.7(19) no
C(21) C(22) H(22) 122.7(19) no
C(23) C(24) H(23) 120(2) no
C(25) C(24) H(23) 119(2) no
C(24) C(25) H(24) 120(2) no
C(26) C(25) H(24) 120(2) no
C(25) C(26) H(25) 122(2) no
C(27) C(26) H(25) 119(2) no
C(26) C(27) H(26) 123(2) no
C(28) C(27) H(26) 117(2) no
C(23) C(28) H(27) 116(2) no
C(27) C(28) H(27) 123(2) no
C(31) C(32) H(30) 122(2) no
C(33) C(32) H(30) 117(2) no
C(63) C(32) H(30) 121(2) no
C(64) C(32) H(30) 116(2) no
C(35) C(36) H(33) 115.0(19) no
C(37) C(36) H(33) 124.3(19) no
C(36) C(37) H(34) 119(2) no
C(38) C(37) H(34) 121(2) no
C(37) C(38) H(35) 120(2) no
C(39) C(38) H(35) 121(2) no
C(38) C(39) H(36) 123(2) no
C(40) C(39) H(36) 117(2) no
C(35) C(40) H(37) 124.4(19) no
C(39) C(40) H(37) 114.8(18) no
C(41) C(42) H(38) 118.7(17) no
C(43) C(42) H(38) 120.5(16) no
C(42) C(43) H(39) 118.6(17) no
C(44) C(43) H(39) 121.3(17) no
C(43) C(44) H(40) 120(2) no
C(45) C(44) H(40) 120(2) no
C(44) C(45) H(41) 119(2) no
C(46) C(45) H(41) 121(2) no
C(41) C(46) H(42) 121.5(18) no
C(45) C(46) H(42) 118.0(18) no
N(1) C(47) H(43) 110(2) no
N(1) C(47) H(44) 107.6(18) no
C(48) C(47) H(43) 105(2) no
C(48) C(47) H(44) 109.2(19) no
H(43) C(47) H(44) 113(2) no
C(47) C(48) H(45) 110.8(19) no
C(47) C(48) H(46) 109(2) no
C(49) C(48) H(45) 109.5(19) no
C(49) C(48) H(46) 111(2) no
H(45) C(48) H(46) 104(2) no
C(49) C(50) H(47) 117(2) no
C(51) C(50) H(47) 122(2) no
C(50) C(51) H(48) 119.7(16) no
C(52) C(51) H(48) 121.7(16) no
C(52) C(53) H(49) 121(2) no
C(54) C(53) H(49) 120(2) no
C(49) C(54) H(50) 122.1(19) no
C(53) C(54) H(50) 116.4(19) no
C(55) C(56) H(28) 123.6 no
C(57) C(56) H(28) 123.4 no
C(56) C(57) H(29) 119.4 no
C(58) C(57) H(29) 120.5 no
C(57) C(58) H(31) 117.9 no
C(59) C(58) H(31) 118.3 no
C(58) C(59) H(32) 123.7 no
C(60) C(59) H(32) 122.1 no
C(55) C(60) H(51) 118.8 no
C(59) C(60) H(51) 118.5 no
C(55) C(61) H(52) 107.9 no
C(55) C(61) H(53) 111.4 no
C(55) C(61) H(54) 109.0 no
H(52) C(61) H(53) 109.5 no
H(52) C(61) H(54) 109.5 no
H(53) C(61) H(54) 109.5 no

loop_
_geom_bond_atom_site_label_1
_geom_bond_atom_site_label_2
_geom_bond_distance
_geom_bond_publ_flag
W(1) P(1) 2.4284(7) yes
W(1) P(2) 2.3698(7) yes
W(1) P(3) 2.3883(7) yes
W(1) P(4) 2.4495(7) yes
W(1) N(1) 1.785(2) yes
Cl(1) C(52) 1.745(3) yes
P(1) C(1) 1.882(3) yes
P(1) C(11) 1.847(2) yes
P(2) C(2) 1.861(3) yes
P(2) C(3) 1.839(3) yes
P(2) C(23) 1.850(3) yes
P(3) C(8) 1.848(3) yes
P(3) C(9) 1.876(3) yes
P(4) C(10) 1.847(3) yes
P(4) C(41) 1.853(3) yes
N(1) C(47) 1.436(4) yes
C(1) C(2) 1.510(4) yes
C(3) C(4) 1.394(4) yes
C(3) C(8) 1.394(4) yes
C(4) C(5) 1.392(4) yes
C(7) C(8) 1.397(4) yes
C(9) C(10) 1.525(4) yes
C(11) C(12) 1.404(4) yes
C(11) C(16) 1.396(4) yes
C(14) C(15) 1.374(5) yes
C(15) C(16) 1.385(4) yes
C(17) C(18) 1.401(4) yes
C(17) C(22) 1.388(4) yes
C(18) C(19) 1.384(5) yes
C(19) C(20) 1.382(5) yes
C(20) C(21) 1.382(4) yes
C(21) C(22) 1.399(4) yes
C(23) C(28) 1.404(4) yes
C(24) C(25) 1.397(5) yes
C(25) C(26) 1.370(5) yes
C(26) C(27) 1.384(5) yes
C(29) C(30) 1.380(7) yes
C(29) C(34) 1.412(9) yes
C(29) C(62) 1.423(8) yes
C(29) C(65) 1.402(7) yes
C(30) C(31) 1.405(10) yes
C(30) C(62) 0.515(11) yes
C(30) C(63) 1.475(10) yes
C(31) C(32) 1.313(8) yes
C(31) C(62) 1.517(10) yes
C(31) C(63) 0.508(11) yes
C(32) C(33) 1.476(9) yes
C(32) C(63) 1.433(9) yes
C(32) C(64) 1.323(8) yes
C(33) C(34) 1.409(11) yes
C(33) C(64) 0.621(11) yes
C(33) C(65) 1.420(11) yes
C(34) C(64) 1.626(10) yes
C(34) C(65) 0.557(11) yes
C(35) C(36) 1.392(4) yes
C(35) C(40) 1.399(4) yes
C(36) C(37) 1.392(4) yes
C(37) C(38) 1.381(4) yes
C(38) C(39) 1.390(5) yes
C(39) C(40) 1.386(4) yes
C(42) C(43) 1.394(4) yes
C(43) C(44) 1.387(4) yes
C(44) C(45) 1.386(4) yes
C(45) C(46) 1.386(4) yes
C(47) C(48) 1.540(5) yes
C(50) C(51) 1.394(4) yes
C(51) C(52) 1.385(4) yes
C(52) C(53) 1.373(4) yes
C(53) C(54) 1.393(5) yes
C(55) C(56) 1.27(2) yes
C(55) C(60) 1.364(18) yes
C(55) C(61) 1.57(2) yes
C(56) C(57) 1.54(2) yes
C(57) C(58) 1.410(17) yes
C(58) C(59) 1.31(2) yes
C(59) C(60) 1.47(2) yes
C(62) C(63) 1.407(11) yes
C(64) C(65) 1.410(9) yes
C(6) H(7) 0.92(3) no
C(13) H(14) 0.93(4) no
C(18) H(18) 0.93(3) no
C(19) H(19) 0.90(3) no
C(20) H(20) 0.95(3) no
C(21) H(21) 1.01(3) no
C(22) H(22) 0.95(3) no
C(24) H(23) 0.90(3) no
C(25) H(24) 0.92(3) no
C(26) H(25) 0.86(3) no
C(27) H(26) 0.92(3) no
C(32) H(30) 0.93(3) no
C(36) H(33) 0.98(2) no
C(37) H(34) 0.92(3) no
C(38) H(35) 0.92(3) no
C(39) H(36) 0.97(3) no
C(40) H(37) 0.97(3) no
C(42) H(38) 0.98(2) no
C(43) H(39) 0.96(2) no
C(44) H(40) 0.88(3) no
C(45) H(41) 0.94(3) no
C(46) H(42) 0.94(3) no
C(56) H(28) 0.950 no
C(57) H(29) 0.950 no
C(58) H(31) 0.950 no
C(59) H(32) 0.950 no
C(60) H(51) 0.950 no
C(61) H(52) 0.950 no
C(61) H(53) 0.950 no
C(61) H(54) 0.950 no
